data_4307101
loop_
_publ_author_name
'Wen-Tong Chen'
'Guo-Cong Guo'
'Ming-Sheng Wang'
'Gang Xu'
'Li-Zhen Cai'
'Takashiro Akitsu'
'Motoko Akita-Tanaka'
'Akiyuki Matsushita'
'Jin-Shun Huang'

_publ_section_title
;
Self-Assembly and Characterization of Cyano-Bridged Bimetallic [Ln-Fe]
and [Ln-Co] Complexes (Ln = La, Pr, Nd and Sm). Nature of the Magnetic
Interactions between the Ln3+ and Fe3+ Ions
;
_journal_name_full 'Inorganic Chemistry'
_journal_page_first 2105
_journal_page_last 2114
_journal_paper_doi 10.1021/ic061609p
_journal_volume 46
_journal_year 2007
_chemical_formula_moiety Nd(DMSO)4(H2O)3Fe(CN)6.H2O
_chemical_formula_sum 'C14 H32 Fe N6 Nd O8 S4'
_chemical_formula_weight 740.79
_chemical_melting_point ?
_chemical_name_common Nd(DMSO)4(H2O)3Fe(CN)6.H2O
_chemical_name_systematic Nd(DMSO)4(H2O)3Fe(CN)6.H2O
_space_group_IT_number 14
_symmetry_cell_setting monoclinic
_symmetry_space_group_name_Hall '-P 2yn'
_symmetry_space_group_name_H-M 'P 1 21/n 1'
_atom_sites_solution_hydrogens geom
_atom_sites_solution_primary direct
_atom_sites_solution_secondary difmap
_audit_creation_method SHELXL-97
_cell_angle_alpha 90.00
_cell_angle_beta 108.498(4)
_cell_angle_gamma 90.00
_cell_formula_units_Z 4
_cell_length_a 14.899(5)
_cell_length_b 13.693(5)
_cell_length_c 15.399(5)
_cell_measurement_temperature 293(2)
_cell_volume 2979.3(18)
_computing_cell_refinement 'CrystalClear (Rigaku Corp., 2002)'
_computing_data_collection 'CrystalClear (Rigaku Corp., 2002)'
_computing_data_reduction 'CrystalClear (Rigaku Corp., 2002)'
_computing_publication_material 'Siemens SHELXTL^TM^ 5'
_computing_structure_refinement 'Siemens SHELXTL^TM^ 5'
_computing_structure_solution 'Siemens SHELXTL^TM^ 5'
_diffrn_ambient_temperature 293(2)
_diffrn_measured_fraction_theta_full 0.994
_diffrn_measured_fraction_theta_max 0.994
_diffrn_measurement_device_type 'Rigaku Mercury CCD'
_diffrn_measurement_method \w
_diffrn_radiation_monochromator graphite
_diffrn_radiation_source 'rotating-anode generator'
_diffrn_radiation_type MoK\a
_diffrn_radiation_wavelength 0.71073
_diffrn_reflns_av_R_equivalents 0.0685
_diffrn_reflns_av_sigmaI/netI 0.0828
_diffrn_reflns_limit_h_max 17
_diffrn_reflns_limit_h_min -17
_diffrn_reflns_limit_k_max 11
_diffrn_reflns_limit_k_min -16
_diffrn_reflns_limit_l_max 18
_diffrn_reflns_limit_l_min -18
_diffrn_reflns_number 18443
_diffrn_reflns_theta_full 25.03
_diffrn_reflns_theta_max 25.03
_diffrn_reflns_theta_min 3.09
_exptl_absorpt_coefficient_mu 2.534
_exptl_absorpt_correction_T_max 1.0000
_exptl_absorpt_correction_T_min 0.6511
_exptl_absorpt_correction_type multi-scan
_exptl_absorpt_process_details 'Sphere (Rigaku CrystalClear)'
_exptl_crystal_colour Yellow
_exptl_crystal_density_diffrn 1.652
_exptl_crystal_density_meas ?
_exptl_crystal_density_method 'not measured'
_exptl_crystal_description Block
_exptl_crystal_F_000 1488
_exptl_crystal_size_max 0.48
_exptl_crystal_size_mid 0.45
_exptl_crystal_size_min 0.35
_refine_diff_density_max 1.111
_refine_diff_density_min -0.498
_refine_diff_density_rms 0.106
_refine_ls_extinction_coef 0
_refine_ls_extinction_method none
_refine_ls_goodness_of_fit_ref 1.007
_refine_ls_hydrogen_treatment mixed
_refine_ls_matrix_type full
_refine_ls_number_parameters 327
_refine_ls_number_reflns 5244
_refine_ls_number_restraints 1
_refine_ls_restrained_S_all 1.007
_refine_ls_R_factor_all 0.0876
_refine_ls_R_factor_gt 0.0433
_refine_ls_shift/su_max 0.002
_refine_ls_shift/su_mean 0.000
_refine_ls_structure_factor_coef Fsqd
_refine_ls_weighting_details 'calc w=1/[\s^2^(Fo^2^)+(0.0250P)^2^+0.0000P] where P=(Fo^2^+2Fc^2^)/3'
_refine_ls_weighting_scheme calc
_refine_ls_wR_factor_gt 0.0904
_refine_ls_wR_factor_ref 0.1116
_reflns_number_gt 3171
_reflns_number_total 5244
_reflns_threshold_expression >2sigma(I)
_cod_data_source_file ic061609psi20060824_114410_04.cif
_cod_data_source_block 14
_cod_depositor_comments
;
The following automatic conversions were performed:
'_exptl_absorpt_correction_type' value 'Multi-scan' changed to
'multi-scan' according to
'/home/saulius/struct/CIF-dictionaries/cif_core.dic' dictionary named
'cif_core.dic' version 2.4.1 from 2010-06-29.

Automatic conversion script
Id: cif_fix_enum 1527 2010-12-29 10:47:43Z saulius 

The following automatic conversions were performed:

'_chemical_melting_point' value 'not measured' was changed to '?' -
the value is undefined or not given.

Automatic conversion script
Id: cif_fix_values 1646 2011-03-28 12:23:43Z adriana 

The following automatic conversions were performed:

'_exptl_crystal_density_meas' value 'not measured'' was changed to
'?' - the value is perceived as not measured.

Automatic conversion script
Id: cif_fix_values 3008 2015-01-20 13:52:24Z robertas 
;
_cod_database_code 4307101

loop_
_symmetry_equiv_pos_as_xyz
'x, y, z'
'-x+1/2, y+1/2, -z+1/2'
'-x, -y, -z'
'x-1/2, -y-1/2, z-1/2'

loop_
_atom_site_label
_atom_site_type_symbol
_atom_site_fract_x
_atom_site_fract_y
_atom_site_fract_z
_atom_site_U_iso_or_equiv
_atom_site_adp_type
_atom_site_occupancy
_atom_site_symmetry_multiplicity
_atom_site_calc_flag
_atom_site_refinement_flags
_atom_site_disorder_assembly
_atom_site_disorder_group
Nd1 Nd 0.881873(9) 0.254116(10) 0.096449(9) 0.02765(4) Uani 1 1 d . . .
Fe1 Fe 1.25476(2) 0.24803(2) 0.07443(2) 0.02527(10) Uani 1 1 d . . .
C1 C 1.25884(18) 0.38871(19) 0.05901(17) 0.0366(9) Uani 1 1 d . . .
N1 N 1.25795(18) 0.47049(16) 0.04324(17) 0.0564(9) Uani 1 1 d . . .
C2 C 1.24860(19) 0.10851(19) 0.07714(17) 0.0368(9) Uani 1 1 d . . .
N2 N 1.24133(19) 0.02464(17) 0.07463(16) 0.0581(10) Uani 1 1 d . . .
C3 C 1.23220(18) 0.23565(18) -0.05628(18) 0.0365(8) Uani 1 1 d . . .
N3 N 1.22175(19) 0.22701(19) -0.13341(16) 0.0626(10) Uani 1 1 d . . .
C4 C 1.28208(18) 0.25286(18) 0.20530(17) 0.0347(8) Uani 1 1 d . . .
N4 N 1.2980(2) 0.25228(17) 0.28489(16) 0.0574(9) Uani 1 1 d . . .
C5 C 1.38774(19) 0.2372(2) 0.09469(19) 0.0475(10) Uani 1 1 d . . .
N5 N 1.4699(2) 0.2288(2) 0.1083(2) 0.0860(12) Uani 1 1 d . . .
C6 C 1.12070(17) 0.25462(17) 0.06445(16) 0.0315(7) Uani 1 1 d . . .
N6 N 1.04380(14) 0.25722(15) 0.06537(15) 0.0410(7) Uani 1 1 d . . .
O11 O 0.75361(13) 0.15374(14) 0.10692(14) 0.0569(7) Uani 1 1 d . . .
S11A S 0.74078(6) 0.04905(6) 0.13262(7) 0.0557(3) Uani 0.8983(16) 1 d P . .
S11B S 0.6929(5) 0.1069(6) 0.1631(6) 0.0557(3) Uani 0.10 1 d P . .
C11 C 0.7140(4) 0.0593(4) 0.2392(3) 0.142(2) Uani 1 1 d . . .
C12 C 0.6216(2) 0.0185(3) 0.0611(3) 0.1064(18) Uani 1 1 d . . .
O21 O 0.94559(14) 0.41380(15) 0.14563(14) 0.0681(8) Uani 1 1 d . . .
S21A S 1.01102(7) 0.48384(8) 0.12399(7) 0.0418(3) Uani 0.6966(15) 1 d P . .
S21B S 0.99527(17) 0.48776(18) 0.20128(16) 0.0418(3) Uani 0.30 1 d P . .
C21 C 0.9718(2) 0.6028(2) 0.1486(2) 0.0667(13) Uani 1 1 d . . .
C22 C 1.1179(2) 0.4790(2) 0.2107(2) 0.0696(13) Uani 1 1 d . . .
O31 O 0.95648(13) 0.10142(13) 0.15198(13) 0.0560(7) Uani 1 1 d . . .
S31A S 1.02131(5) 0.02912(5) 0.12777(5) 0.0371(2) Uani 0.9130(15) 1 d P . .
S31B S 0.9954(5) 0.0147(6) 0.1942(5) 0.0371(2) Uani 0.09 1 d P . .
C31 C 0.9703(2) -0.0872(2) 0.1368(2) 0.0687(13) Uani 1 1 d . . .
C32 C 1.1207(2) 0.0213(2) 0.2297(2) 0.0613(12) Uani 1 1 d . . .
O41 O 0.9177(2) 0.25793(18) 0.25875(15) 0.1105(13) Uani 1 1 d . . .
S41A S 0.96148(9) 0.26484(8) 0.35871(7) 0.0682(4) Uani 0.7642(18) 1 d P . .
S41B S 1.0218(3) 0.2165(3) 0.3333(2) 0.0682(4) Uani 0.24 1 d P . .
C41 C 0.9547(4) 0.1439(3) 0.4030(3) 0.131(2) Uani 1 1 d . . .
C42 C 1.0811(4) 0.2712(4) 0.3805(5) 0.180(3) Uani 1 1 d . . .
O1W O 0.74131(12) 0.35836(14) 0.08126(13) 0.0498(7) Uani 1 1 d . . .
H1WA H 0.7169 0.3424 0.1200 0.075 Uiso 1 1 calc R . .
O2W O 0.84383(14) 0.35717(12) -0.04740(11) 0.0456(6) Uani 1 1 d . . .
H2WA H 0.7882 0.3740 -0.0628 0.068 Uiso 1 1 calc R . .
O3W O 0.84187(15) 0.15453(13) -0.04350(11) 0.0520(7) Uani 1 1 d . . .
H3WA H 0.7865 0.1369 -0.0572 0.078 Uiso 1 1 calc R . .
O4W O 0.63193(14) 0.34653(15) 0.18652(12) 0.0604(7) Uani 1 1 d D . .
H4WA H 0.6637(5) 0.2973(4) 0.1798(10) 0.133(15) Uiso 1 1 d D . .

loop_
_atom_site_aniso_label
_atom_site_aniso_U_11
_atom_site_aniso_U_22
_atom_site_aniso_U_33
_atom_site_aniso_U_23
_atom_site_aniso_U_13
_atom_site_aniso_U_12
Nd1 0.02407(6) 0.02791(7) 0.02907(6) 0.00215(7) 0.00575(5) -0.00116(7)
Fe1 0.02474(15) 0.02475(18) 0.02488(16) -0.00002(16) 0.00583(13) -0.00122(17)
C1 0.0345(15) 0.0366(15) 0.0340(14) -0.0048(12) 0.0042(12) -0.0035(13)
N1 0.0643(17) 0.0315(14) 0.0655(16) 0.0020(12) 0.0094(14) -0.0047(13)
C2 0.0441(16) 0.0331(15) 0.0296(14) 0.0025(12) 0.0068(12) 0.0035(13)
N2 0.0798(18) 0.0370(14) 0.0520(15) 0.0011(12) 0.0129(14) -0.0020(14)
C3 0.0311(13) 0.0392(16) 0.0363(13) 0.0034(12) 0.0063(11) -0.0053(13)
N3 0.0681(16) 0.0805(19) 0.0374(13) 0.0001(13) 0.0143(12) -0.0105(16)
C4 0.0350(12) 0.0335(14) 0.0348(13) 0.0044(12) 0.0100(10) 0.0039(14)
N4 0.0811(17) 0.0481(15) 0.0399(13) -0.0022(12) 0.0147(12) -0.0020(15)
C5 0.0389(15) 0.0541(19) 0.0446(16) 0.0039(15) 0.0063(13) 0.0051(16)
N5 0.0581(17) 0.116(3) 0.079(2) 0.0087(19) 0.0149(16) 0.0202(19)
C6 0.0328(12) 0.0283(13) 0.0326(12) 0.0009(12) 0.0094(10) -0.0033(13)
N6 0.0291(10) 0.0444(14) 0.0517(12) 0.0028(11) 0.0159(9) -0.0033(12)
O11 0.0413(10) 0.0430(12) 0.0927(14) 0.0174(10) 0.0301(10) -0.0047(10)
S11A 0.0484(4) 0.0345(5) 0.0932(6) 0.0090(4) 0.0353(4) -0.0018(4)
S11B 0.0484(4) 0.0345(5) 0.0932(6) 0.0090(4) 0.0353(4) -0.0018(4)
C11 0.207(5) 0.123(4) 0.110(3) 0.041(3) 0.071(3) -0.011(4)
C12 0.050(2) 0.113(3) 0.151(4) -0.034(3) 0.024(2) -0.049(2)
O21 0.0581(12) 0.0548(13) 0.0992(15) -0.0341(11) 0.0361(11) -0.0244(11)
S21A 0.0408(5) 0.0449(6) 0.0411(5) -0.0076(5) 0.0150(4) -0.0139(5)
S21B 0.0408(5) 0.0449(6) 0.0411(5) -0.0076(5) 0.0150(4) -0.0139(5)
C21 0.060(2) 0.0377(18) 0.102(2) 0.0023(17) 0.0260(19) 0.0026(17)
C22 0.0404(19) 0.069(2) 0.077(2) 0.0056(19) -0.0131(19) -0.0045(18)
O31 0.0456(11) 0.0396(11) 0.0869(13) 0.0282(10) 0.0270(10) 0.0184(10)
S31A 0.0297(4) 0.0391(4) 0.0401(4) 0.0088(3) 0.0077(3) 0.0031(4)
S31B 0.0297(4) 0.0391(4) 0.0401(4) 0.0088(3) 0.0077(3) 0.0031(4)
C31 0.061(2) 0.0294(17) 0.117(3) -0.0080(18) 0.0309(19) -0.0086(16)
C32 0.0425(18) 0.065(2) 0.060(2) -0.0034(17) -0.0063(17) 0.0111(17)
O41 0.179(3) 0.107(2) 0.0340(12) 0.0096(13) 0.0183(15) 0.021(2)
S41A 0.0860(8) 0.0716(8) 0.0366(5) -0.0077(5) 0.0045(5) 0.0249(6)
S41B 0.0860(8) 0.0716(8) 0.0366(5) -0.0077(5) 0.0045(5) 0.0249(6)
C41 0.168(4) 0.098(3) 0.121(3) 0.042(3) 0.039(3) -0.007(3)
C42 0.087(4) 0.187(5) 0.224(6) 0.067(5) -0.011(4) -0.025(4)
O1W 0.0382(9) 0.0511(12) 0.0692(12) 0.0128(10) 0.0299(9) 0.0077(10)
O2W 0.0594(12) 0.0374(10) 0.0390(10) 0.0119(8) 0.0144(9) 0.0146(10)
O3W 0.0753(13) 0.0392(11) 0.0413(10) -0.0084(9) 0.0180(10) -0.0196(11)
O4W 0.0620(12) 0.0810(15) 0.0467(11) 0.0057(11) 0.0291(9) 0.0050(12)

loop_
_atom_type_symbol
_atom_type_description
_atom_type_scat_dispersion_real
_atom_type_scat_dispersion_imag
_atom_type_scat_source
C C 0.0033 0.0016 'International Tables Vol C Tables 4.2.6.8 and 6.1.1.4'
H H 0.0000 0.0000 'International Tables Vol C Tables 4.2.6.8 and 6.1.1.4'
N N 0.0061 0.0033 'International Tables Vol C Tables 4.2.6.8 and 6.1.1.4'
O O 0.0106 0.0060 'International Tables Vol C Tables 4.2.6.8 and 6.1.1.4'
S S 0.1246 0.1234 'International Tables Vol C Tables 4.2.6.8 and 6.1.1.4'
Fe Fe 0.3463 0.8444 'International Tables Vol C Tables 4.2.6.8 and 6.1.1.4'
Nd Nd -0.1943 3.0179 'International Tables Vol C Tables 4.2.6.8 and 6.1.1.4'

loop_
_geom_angle_atom_site_label_1
_geom_angle_atom_site_label_2
_geom_angle_atom_site_label_3
_geom_angle
_geom_angle_site_symmetry_1
_geom_angle_site_symmetry_3
_geom_angle_publ_flag
O41 Nd1 O31 73.78(8) . . ?
O41 Nd1 O11 81.99(9) . . ?
O31 Nd1 O11 76.43(7) . . ?
O41 Nd1 O21 73.48(8) . . ?
O31 Nd1 O21 126.05(7) . . ?
O11 Nd1 O21 137.86(8) . . ?
O41 Nd1 O3W 147.37(7) . . ?
O31 Nd1 O3W 77.57(6) . . ?
O11 Nd1 O3W 76.38(7) . . ?
O21 Nd1 O3W 137.82(7) . . ?
O41 Nd1 O1W 89.31(9) . . ?
O31 Nd1 O1W 144.83(7) . . ?
O11 Nd1 O1W 70.72(7) . . ?
O21 Nd1 O1W 75.18(7) . . ?
O3W Nd1 O1W 105.88(6) . . ?
O41 Nd1 O2W 144.83(7) . . ?
O31 Nd1 O2W 138.42(7) . . ?
O11 Nd1 O2W 114.55(6) . . ?
O21 Nd1 O2W 74.09(7) . . ?
O3W Nd1 O2W 67.54(6) . . ?
O1W Nd1 O2W 69.48(7) . . ?
O41 Nd1 N6 106.24(10) . . ?
O31 Nd1 N6 74.20(7) . . ?
O11 Nd1 N6 145.61(7) . . ?
O21 Nd1 N6 75.36(7) . . ?
O3W Nd1 N6 80.16(7) . . ?
O1W Nd1 N6 140.89(7) . . ?
O2W Nd1 N6 78.09(7) . . ?
C5 Fe1 C2 88.45(12) . . ?
C5 Fe1 C4 88.16(12) . . ?
C2 Fe1 C4 90.41(11) . . ?
C5 Fe1 C3 89.54(12) . . ?
C2 Fe1 C3 86.65(11) . . ?
C4 Fe1 C3 176.32(11) . . ?
C5 Fe1 C1 91.50(12) . . ?
C2 Fe1 C1 174.47(11) . . ?
C4 Fe1 C1 95.12(11) . . ?
C3 Fe1 C1 87.81(11) . . ?
C5 Fe1 C6 175.00(11) . . ?
C2 Fe1 C6 89.59(11) . . ?
C4 Fe1 C6 87.26(11) . . ?
C3 Fe1 C6 94.94(11) . . ?
C1 Fe1 C6 90.88(11) . . ?
N1 C1 Fe1 175.0(2) . . ?
N2 C2 Fe1 176.6(2) . . ?
N3 C3 Fe1 177.7(3) . . ?
N4 C4 Fe1 177.6(2) . . ?
N5 C5 Fe1 178.6(3) . . ?
N6 C6 Fe1 175.0(2) . . ?
C6 N6 Nd1 170.25(19) . . ?
S11A O11 S11B 47.8(3) . . ?
S11A O11 Nd1 136.74(11) . . ?
S11B O11 Nd1 151.6(3) . . ?
S11B S11A O11 68.5(4) . . ?
S11B S11A C11 45.3(4) . . ?
O11 S11A C11 104.21(18) . . ?
S11B S11A C12 79.0(4) . . ?
O11 S11A C12 103.87(16) . . ?
C11 S11A C12 96.5(2) . . ?
S11A S11B C11 91.0(5) . . ?
S11A S11B O11 63.7(4) . . ?
C11 S11B O11 133.6(6) . . ?
S11A S11B C12 63.1(4) . . ?
C11 S11B C12 108.9(5) . . ?
O11 S11B C12 94.0(5) . . ?
S11B C11 S11A 43.6(4) . . ?
S11A C12 S11B 37.9(2) . . ?
S21B O21 S21A 53.28(14) . . ?
S21B O21 Nd1 160.32(16) . . ?
S21A O21 Nd1 137.75(14) . . ?
S21B S21A O21 59.43(14) . . ?
S21B S21A C22 71.31(17) . . ?
O21 S21A C22 108.26(16) . . ?
S21B S21A C21 66.60(17) . . ?
O21 S21A C21 104.88(16) . . ?
C22 S21A C21 98.78(16) . . ?
S21A S21B O21 67.29(16) . . ?
S21A S21B C21 71.20(18) . . ?
O21 S21B C21 112.50(19) . . ?
S21A S21B C22 65.86(17) . . ?
O21 S21B C22 109.5(2) . . ?
C21 S21B C22 98.4(2) . . ?
S21B C21 S21A 42.19(12) . . ?
S21A C22 S21B 42.83(11) . . ?
S31B O31 S31A 49.5(4) . . ?
S31B O31 Nd1 172.3(4) . . ?
S31A O31 Nd1 138.16(13) . . ?
S31B S31A O31 60.1(4) . . ?
S31B S31A C32 69.4(4) . . ?
O31 S31A C32 103.82(14) . . ?
S31B S31A C31 62.3(4) . . ?
O31 S31A C31 104.11(15) . . ?
C32 S31A C31 97.62(15) . . ?
S31A S31B O31 70.4(4) . . ?
S31A S31B C31 76.3(5) . . ?
O31 S31B C31 119.2(5) . . ?
S31A S31B C32 70.6(4) . . ?
O31 S31B C32 110.0(5) . . ?
C31 S31B C32 104.4(5) . . ?
S31B C31 S31A 41.5(3) . . ?
S31B C32 S31A 40.0(3) . . ?
S41A O41 S41B 46.49(17) . . ?
S41A O41 Nd1 167.2(2) . . ?
S41B O41 Nd1 123.5(2) . . ?
S41B S41A O41 76.5(2) . . ?
S41B S41A C42 45.0(3) . . ?
O41 S41A C42 107.3(3) . . ?
S41B S41A C41 76.7(3) . . ?
O41 S41A C41 106.06(18) . . ?
C42 S41A C41 98.8(3) . . ?
C42 S41B S41A 86.9(4) . . ?
C42 S41B O41 122.2(4) . . ?
S41A S41B O41 56.97(19) . . ?
C42 S41B C41 112.9(5) . . ?
S41A S41B C41 64.0(3) . . ?
O41 S41B C41 91.4(3) . . ?
S41A C41 S41B 39.33(16) . . ?
S41B C42 S41A 48.1(3) . . ?
Nd1 O1W H1WA 109.5 . . ?
Nd1 O2W H2WA 109.5 . . ?
Nd1 O3W H3WA 109.5 . . ?

loop_
_geom_bond_atom_site_label_1
_geom_bond_atom_site_label_2
_geom_bond_distance
_geom_bond_site_symmetry_2
_geom_bond_publ_flag
Nd1 O41 2.385(2) . ?
Nd1 O31 2.3949(19) . ?
Nd1 O11 2.401(2) . ?
Nd1 O21 2.408(2) . ?
Nd1 O3W 2.4585(18) . ?
Nd1 O1W 2.4834(19) . ?
Nd1 O2W 2.5343(18) . ?
Nd1 N6 2.605(2) . ?
Fe1 C5 1.911(3) . ?
Fe1 C2 1.914(3) . ?
Fe1 C4 1.926(3) . ?
Fe1 C3 1.940(3) . ?
Fe1 C1 1.944(3) . ?
Fe1 C6 1.956(3) . ?
C1 N1 1.145(3) . ?
C2 N2 1.153(3) . ?
C3 N3 1.154(4) . ?
C4 N4 1.172(3) . ?
C5 N5 1.180(4) . ?
C6 N6 1.151(3) . ?
O11 S11A 1.515(2) . ?
O11 S11B 1.573(9) . ?
S11A S11B 1.252(9) . ?
S11A C11 1.814(5) . ?
S11A C12 1.816(3) . ?
S11B C11 1.290(9) . ?
S11B C12 1.999(9) . ?
O21 S21B 1.380(3) . ?
O21 S21A 1.479(2) . ?
S21A S21B 1.285(3) . ?
S21A C22 1.725(3) . ?
S21A C21 1.811(3) . ?
S21B C21 1.756(4) . ?
S21B C22 1.791(4) . ?
O31 S31B 1.390(8) . ?
O31 S31A 1.510(2) . ?
S31A S31B 1.219(9) . ?
S31A C32 1.787(3) . ?
S31A C31 1.789(3) . ?
S31B C31 1.630(9) . ?
S31B C32 1.773(8) . ?
O41 S41A 1.472(2) . ?
O41 S41B 1.707(5) . ?
S41A S41B 1.273(5) . ?
S41A C42 1.708(6) . ?
S41A C41 1.806(5) . ?
S41B C42 1.209(7) . ?
S41B C41 1.955(7) . ?
O1W H1WA 0.8200 . ?
O2W H2WA 0.8200 . ?
O3W H3WA 0.8200 . ?
O4W H4WA 0.848(7) . ?
